data_1509319
loop_
_publ_author_name
'Lukyanychev, Y.A.'
'Baturina, E.A.'
'Rastorguev, L.N.'

_publ_section_title
;
 Structure of silver difluoride
;
_journal_name_full 'Zhurnal Strukturnoi Khimii (Issue-No. from 1981)'
_journal_page_first 627
_journal_page_last 628
_journal_volume 7
_journal_year 1966
_chemical_formula_sum 'Ag F2'
_space_group_IT_number 14
_symmetry_space_group_name_Hall '-P 2yn'
_symmetry_space_group_name_H-M 'P 1 21/n 1'
_cell_angle_alpha 90
_cell_angle_beta 84.5
_cell_angle_gamma 90
_cell_formula_units_Z 2
_cell_length_a 3.34
_cell_length_b 4.57
_cell_length_c 4.65
_cell_volume 70.650
_citation_journal_id_ASTM ZSTKAI
_cod_data_source_file silver1-2_233.cif
_cod_data_source_block Ag1F2
_cod_original_cell_volume 70.64991
_cod_original_sg_symbol_Hall '-P 2ybc (x-z,y,z)'
_cod_original_formula_sum 'Ag1 F2'
_cod_database_code 1509319

loop_
_symmetry_equiv_pos_as_xyz
x,y,z
-x+1/2,y+1/2,-z+1/2
-x,-y,-z
x-1/2,-y-1/2,z-1/2

loop_
_atom_site_label
_atom_site_type_symbol
_atom_site_fract_x
_atom_site_fract_y
_atom_site_fract_z
_atom_site_occupancy
_atom_site_U_iso_or_equiv
Ag1 Ag+2 0 0 0 1 0.0
F1 F-1 -0.03 0.3 0.3 1 0.0
